data_1569187
loop_
_publ_author_name
'Chen, Luo'
'Li, Tao'
'Xie, Bin'
'Lai, Chuan'
'Ji, Run-Wu'
'He, Jia-Yu'
'Cao, Jia-Xi'
'Liu, Meng-Nan'
'Li, Wei'
'Zhang, Dong-Liang'

_publ_section_title
;
 Electrocatalytic hydrogen evolution by robust square planar nickel
 complexes in an S2P2 coordination environment
;
_journal_issue 12
_journal_name_full 'Catalysis Science &amp; Technology'
_journal_page_first 3655
_journal_page_last 3666
_journal_paper_doi 10.1039/D2CY02158G
_journal_volume 13
_journal_year 2023
_chemical_formula_moiety 'C47 H41 N Ni O P2 S2'
_chemical_formula_sum 'C47 H41 N Ni O P2 S2'
_chemical_formula_weight 820.58
_space_group_crystal_system triclinic
_space_group_IT_number 2
_space_group_name_Hall '-P 1'
_space_group_name_H-M_alt 'P -1'
_atom_sites_solution_hydrogens geom
_atom_sites_solution_primary dual
_audit_creation_date 2020-09-15
_audit_creation_method
;
Olex2 1.2
(compiled 2018.05.29 svn.r3508 for OlexSys, GUI svn.r5506)
;
_audit_update_record
;
2021-04-30 deposited with the CCDC.	2023-05-15 downloaded from the CCDC.
;
_cell_angle_alpha 99.930(3)
_cell_angle_beta 100.826(3)
_cell_angle_gamma 95.150(3)
_cell_formula_units_Z 2
_cell_length_a 8.8890(18)
_cell_length_b 14.156(3)
_cell_length_c 16.604(3)
_cell_measurement_reflns_used 6290
_cell_measurement_temperature 100(2)
_cell_measurement_theta_max 27.63
_cell_measurement_theta_min 2.35
_cell_volume 2005.2(7)
_computing_cell_refinement 'SAINT v8.34A (Bruker, 2013)'
_computing_data_reduction 'SAINT v8.34A (Bruker, 2013)'
_computing_molecular_graphics 'Olex2 (Dolomanov et al., 2009)'
_computing_publication_material 'Olex2 (Dolomanov et al., 2009)'
_computing_structure_refinement 'ShelXL (Sheldrick, 2015)'
_computing_structure_solution 'ShelXT (Sheldrick, 2015)'
_diffrn_ambient_temperature 100.15
_diffrn_measured_fraction_theta_full 0.988
_diffrn_measured_fraction_theta_max 0.988
_diffrn_measurement_device_type 'CCD area detector'
_diffrn_measurement_method 'phi and omega scans'
_diffrn_radiation_monochromator graphite
_diffrn_radiation_type MoK\a
_diffrn_radiation_wavelength 0.71073
_diffrn_reflns_av_R_equivalents 0.0133
_diffrn_reflns_av_unetI/netI 0.0283
_diffrn_reflns_Laue_measured_fraction_full 0.988
_diffrn_reflns_Laue_measured_fraction_max 0.988
_diffrn_reflns_limit_h_max 10
_diffrn_reflns_limit_h_min -10
_diffrn_reflns_limit_k_max 16
_diffrn_reflns_limit_k_min -15
_diffrn_reflns_limit_l_max 19
_diffrn_reflns_limit_l_min -13
_diffrn_reflns_number 10042
_diffrn_reflns_point_group_measured_fraction_full 0.988
_diffrn_reflns_point_group_measured_fraction_max 0.988
_diffrn_reflns_theta_full 25.009
_diffrn_reflns_theta_max 25.009
_diffrn_reflns_theta_min 2.612
_exptl_absorpt_coefficient_mu 0.705
_exptl_absorpt_correction_T_max 0.7456
_exptl_absorpt_correction_T_min 0.6546
_exptl_absorpt_correction_type none
_exptl_absorpt_process_details
;
SADABS-2014/5 (Bruker,2014/5) was used for absorption correction.
wR2(int) was 0.0693 before and 0.0262 after correction.
The Ratio of minimum to maximum transmission is 0.8780.
The \l/2 correction factor is 0.00150.
;
_exptl_crystal_density_diffrn 1.359
_exptl_crystal_description block
_exptl_crystal_F_000 856
_exptl_crystal_size_max 0.12
_exptl_crystal_size_mid 0.1
_exptl_crystal_size_min 0.09
_refine_diff_density_max 1.085
_refine_diff_density_min -0.585
_refine_diff_density_rms 0.067
_refine_ls_extinction_method none
_refine_ls_goodness_of_fit_ref 1.037
_refine_ls_hydrogen_treatment constr
_refine_ls_matrix_type full
_refine_ls_number_parameters 490
_refine_ls_number_reflns 6981
_refine_ls_number_restraints 0
_refine_ls_restrained_S_all 1.037
_refine_ls_R_factor_all 0.0462
_refine_ls_R_factor_gt 0.0360
_refine_ls_shift/su_max 0.001
_refine_ls_shift/su_mean 0.000
_refine_ls_structure_factor_coef Fsqd
_refine_ls_weighting_details 'w=1/[\s^2^(Fo^2^)+(0.0413P)^2^+2.6463P] where P=(Fo^2^+2Fc^2^)/3'
_refine_ls_weighting_scheme calc
_refine_ls_wR_factor_gt 0.0871
_refine_ls_wR_factor_ref 0.0941
_reflns_Friedel_coverage 0.000
_reflns_number_gt 5920
_reflns_number_total 6981
_reflns_threshold_expression 'I > 2\s(I)'
_cod_data_source_file d2cy02158g2.cif
_cod_data_source_block ww_CCDC1
_cod_depositor_comments 'Adding full bibliography for 1569186--1569187.cif.'
_cod_database_code 1569187
_shelx_shelxl_version_number 2014/7
_shelx_space_group_comment
;
The symmetry employed for this shelxl refinement is uniquely defined
by the following loop, which should always be used as a source of
symmetry information in preference to the above space-group names.
They are only intended as comments.
;
_shelx_estimated_absorpt_t_max 0.939
_shelx_estimated_absorpt_t_min 0.920
_olex2_refinement_description
;
1. Fixed Uiso
 At 1.2 times of:
  All C(H) groups
 At 1.5 times of:
  All C(H,H,H) groups
2.a Aromatic/amide H refined with riding coordinates:
 C3(H3), C4(H4), C6(H6), C7(H7), C11(H11), C12(H12), C14(H14), C15(H15),
 C18(H18), C19(H19), C20(H20), C21(H21), C22(H22), C24(H24), C25(H25), C26(H26),
  C27(H27), C28(H28), C30(H30), C31(H31), C32(H32), C33(H33), C34(H34),
 C36(H36), C37(H37), C38(H38), C39(H39), C40(H40), C42(H42), C43(H43), C45(H45),
  C46(H46)
2.b Idealised Me refined as rotating group:
 C1(H1A,H1B,H1C), C16(H16A,H16B,H16C), C47(H47A,H47B,H47C)
;
_olex2_submission_special_instructions 'No special instructions were received'

loop_
_space_group_symop_operation_xyz
'x, y, z'
'-x, -y, -z'

loop_
_atom_site_label
_atom_site_type_symbol
_atom_site_fract_x
_atom_site_fract_y
_atom_site_fract_z
_atom_site_U_iso_or_equiv
_atom_site_adp_type
_atom_site_occupancy
_atom_site_site_symmetry_order
_atom_site_calc_flag
_atom_site_refinement_flags_posn
_atom_site_refinement_flags_adp
_atom_site_refinement_flags_occupancy
_atom_site_disorder_assembly
_atom_site_disorder_group
Ni1 Ni 0.28729(3) 0.50517(2) 0.24558(2) 0.01341(9) Uani 1 1 d . . . . .
S1 S 0.33712(8) 0.60162(5) 0.36341(4) 0.02220(16) Uani 1 1 d . . . . .
S2 S 0.17919(7) 0.60892(4) 0.18349(4) 0.01825(15) Uani 1 1 d . . . . .
P1 P 0.24217(7) 0.38618(4) 0.14169(4) 0.01275(14) Uani 1 1 d . . . . .
P2 P 0.39844(7) 0.39152(4) 0.29063(4) 0.01256(14) Uani 1 1 d . . . . .
O1 O 0.4671(2) -0.06366(13) 0.09529(12) 0.0272(4) Uani 1 1 d . . . . .
N1 N 0.3551(2) 0.31548(14) 0.19527(12) 0.0123(4) Uani 1 1 d . . . . .
C1 C 0.2926(4) 1.0297(2) 0.61453(19) 0.0421(8) Uani 1 1 d . . . . .
H1A H 0.3969 1.0443 0.6495 0.063 Uiso 1 1 calc GR . . . .
H1B H 0.2181 1.0171 0.6493 0.063 Uiso 1 1 calc GR . . . .
H1C H 0.2676 1.0849 0.5884 0.063 Uiso 1 1 calc GR . . . .
C2 C 0.2854(4) 0.9417(2) 0.54767(17) 0.0284(7) Uani 1 1 d . . . . .
C3 C 0.4150(4) 0.8980(2) 0.53668(18) 0.0318(7) Uani 1 1 d . . . . .
H3 H 0.5108 0.9217 0.5741 0.038 Uiso 1 1 calc R . . . .
C4 C 0.4080(3) 0.82013(19) 0.47212(17) 0.0255(6) Uani 1 1 d . . . . .
H4 H 0.4983 0.7907 0.4665 0.031 Uiso 1 1 calc R . . . .
C5 C 0.2702(3) 0.78492(18) 0.41570(15) 0.0189(5) Uani 1 1 d . . . . .
C6 C 0.1393(3) 0.82677(19) 0.42874(17) 0.0233(6) Uani 1 1 d . . . . .
H6 H 0.0428 0.8024 0.3921 0.028 Uiso 1 1 calc R . . . .
C7 C 0.1470(3) 0.9032(2) 0.49405(17) 0.0277(6) Uani 1 1 d . . . . .
H7 H 0.0553 0.9298 0.5022 0.033 Uiso 1 1 calc R . . . .
C8 C 0.2609(3) 0.70642(17) 0.34227(16) 0.0173(5) Uani 1 1 d . . . . .
C9 C 0.1939(3) 0.71061(17) 0.26374(16) 0.0168(5) Uani 1 1 d . . . . .
C10 C 0.1329(3) 0.79690(17) 0.23658(15) 0.0158(5) Uani 1 1 d . . . . .
C11 C 0.2131(3) 0.88904(18) 0.26506(17) 0.0220(6) Uani 1 1 d . . . . .
H11 H 0.3093 0.8976 0.3035 0.026 Uiso 1 1 calc R . . . .
C12 C 0.1558(3) 0.96861(19) 0.23866(18) 0.0265(6) Uani 1 1 d . . . . .
H12 H 0.2133 1.0308 0.2594 0.032 Uiso 1 1 calc R . . . .
C13 C 0.0167(3) 0.95958(19) 0.18262(17) 0.0249(6) Uani 1 1 d . . . . .
C14 C -0.0626(3) 0.86760(19) 0.15355(16) 0.0226(6) Uani 1 1 d . . . . .
H14 H -0.1577 0.8591 0.1142 0.027 Uiso 1 1 calc R . . . .
C15 C -0.0068(3) 0.78787(18) 0.18035(16) 0.0197(5) Uani 1 1 d . . . . .
H15 H -0.0650 0.7259 0.1599 0.024 Uiso 1 1 calc R . . . .
C16 C -0.0456(4) 1.0454(2) 0.1533(2) 0.0414(8) Uani 1 1 d . . . . .
H16A H 0.0070 1.0627 0.1101 0.062 Uiso 1 1 calc GR . . . .
H16B H -0.0278 1.1000 0.2005 0.062 Uiso 1 1 calc GR . . . .
H16C H -0.1566 1.0295 0.1302 0.062 Uiso 1 1 calc GR . . . .
C17 C 0.3153(3) 0.33261(17) 0.36287(15) 0.0147(5) Uani 1 1 d . . . . .
C18 C 0.2132(3) 0.24824(19) 0.33708(16) 0.0225(6) Uani 1 1 d . . . . .
H18 H 0.1910 0.2166 0.2801 0.027 Uiso 1 1 calc R . . . .
C19 C 0.1435(3) 0.2100(2) 0.39377(18) 0.0312(7) Uani 1 1 d . . . . .
H19 H 0.0748 0.1515 0.3759 0.037 Uiso 1 1 calc R . . . .
C20 C 0.1730(3) 0.2561(2) 0.47637(18) 0.0278(6) Uani 1 1 d . . . . .
H20 H 0.1248 0.2293 0.5152 0.033 Uiso 1 1 calc R . . . .
C21 C 0.2718(3) 0.3406(2) 0.50257(16) 0.0253(6) Uani 1 1 d . . . . .
H21 H 0.2915 0.3725 0.5594 0.030 Uiso 1 1 calc R . . . .
C22 C 0.3423(3) 0.37902(19) 0.44639(16) 0.0215(6) Uani 1 1 d . . . . .
H22 H 0.4101 0.4378 0.4647 0.026 Uiso 1 1 calc R . . . .
C23 C 0.6050(3) 0.41141(17) 0.33033(14) 0.0143(5) Uani 1 1 d . . . . .
C24 C 0.6798(3) 0.36927(19) 0.39370(16) 0.0207(6) Uani 1 1 d . . . . .
H24 H 0.6222 0.3263 0.4181 0.025 Uiso 1 1 calc R . . . .
C25 C 0.8384(3) 0.3900(2) 0.42133(17) 0.0261(6) Uani 1 1 d . . . . .
H25 H 0.8892 0.3612 0.4648 0.031 Uiso 1 1 calc R . . . .
C26 C 0.9228(3) 0.4519(2) 0.38634(17) 0.0254(6) Uani 1 1 d . . . . .
H26 H 1.0315 0.4653 0.4055 0.030 Uiso 1 1 calc R . . . .
C27 C 0.8504(3) 0.4947(2) 0.32349(17) 0.0244(6) Uani 1 1 d . . . . .
H27 H 0.9088 0.5375 0.2994 0.029 Uiso 1 1 calc R . . . .
C28 C 0.6918(3) 0.47474(18) 0.29590(16) 0.0198(5) Uani 1 1 d . . . . .
H28 H 0.6415 0.5046 0.2530 0.024 Uiso 1 1 calc R . . . .
C29 C 0.0471(3) 0.32346(17) 0.11173(15) 0.0146(5) Uani 1 1 d . . . . .
C30 C -0.0386(3) 0.32766(18) 0.17400(16) 0.0196(5) Uani 1 1 d . . . . .
H30 H 0.0032 0.3656 0.2280 0.024 Uiso 1 1 calc R . . . .
C31 C -0.1845(3) 0.2767(2) 0.15744(18) 0.0253(6) Uani 1 1 d . . . . .
H31 H -0.2426 0.2794 0.2001 0.030 Uiso 1 1 calc R . . . .
C32 C -0.2461(3) 0.22183(19) 0.07883(18) 0.0243(6) Uani 1 1 d . . . . .
H32 H -0.3458 0.1860 0.0678 0.029 Uiso 1 1 calc R . . . .
C33 C -0.1631(3) 0.21897(19) 0.01652(17) 0.0232(6) Uani 1 1 d . . . . .
H33 H -0.2063 0.1820 -0.0377 0.028 Uiso 1 1 calc R . . . .
C34 C -0.0169(3) 0.26978(18) 0.03272(16) 0.0188(5) Uani 1 1 d . . . . .
H34 H 0.0398 0.2679 -0.0105 0.023 Uiso 1 1 calc R . . . .
C35 C 0.3074(3) 0.39135(17) 0.04592(15) 0.0148(5) Uani 1 1 d . . . . .
C36 C 0.4515(3) 0.36575(17) 0.03649(15) 0.0169(5) Uani 1 1 d . . . . .
H36 H 0.5152 0.3436 0.0802 0.020 Uiso 1 1 calc R . . . .
C37 C 0.5023(3) 0.37246(17) -0.03653(16) 0.0187(5) Uani 1 1 d . . . . .
H37 H 0.6003 0.3543 -0.0430 0.022 Uiso 1 1 calc R . . . .
C38 C 0.4107(3) 0.40539(18) -0.09978(16) 0.0226(6) Uani 1 1 d . . . . .
H38 H 0.4449 0.4088 -0.1502 0.027 Uiso 1 1 calc R . . . .
C39 C 0.2687(3) 0.43356(19) -0.08993(16) 0.0223(6) Uani 1 1 d . . . . .
H39 H 0.2069 0.4577 -0.1331 0.027 Uiso 1 1 calc R . . . .
C40 C 0.2169(3) 0.42660(18) -0.01741(15) 0.0181(5) Uani 1 1 d . . . . .
H40 H 0.1196 0.4459 -0.0108 0.022 Uiso 1 1 calc R . . . .
C41 C 0.3854(3) 0.21862(17) 0.17136(14) 0.0135(5) Uani 1 1 d . . . . .
C42 C 0.4789(3) 0.17543(18) 0.22692(15) 0.0170(5) Uani 1 1 d . . . . .
H42 H 0.5232 0.2108 0.2816 0.020 Uiso 1 1 calc R . . . .
C43 C 0.5089(3) 0.08124(18) 0.20383(16) 0.0189(5) Uani 1 1 d . . . . .
H43 H 0.5738 0.0525 0.2425 0.023 Uiso 1 1 calc R . . . .
C44 C 0.4444(3) 0.02909(17) 0.12468(16) 0.0188(5) Uani 1 1 d . . . . .
C45 C 0.3517(3) 0.07188(18) 0.06872(16) 0.0203(6) Uani 1 1 d . . . . .
H45 H 0.3083 0.0366 0.0140 0.024 Uiso 1 1 calc R . . . .
C46 C 0.3218(3) 0.16558(18) 0.09178(16) 0.0187(5) Uani 1 1 d . . . . .
H46 H 0.2571 0.1941 0.0529 0.022 Uiso 1 1 calc R . . . .
C47 C 0.5354(4) -0.1169(2) 0.15436(19) 0.0318(7) Uani 1 1 d . . . . .
H47A H 0.5440 -0.1821 0.1256 0.048 Uiso 1 1 calc GR . . . .
H47B H 0.4709 -0.1212 0.1957 0.048 Uiso 1 1 calc GR . . . .
H47C H 0.6384 -0.0842 0.1826 0.048 Uiso 1 1 calc GR . . . .

loop_
_atom_site_aniso_label
_atom_site_aniso_U_11
_atom_site_aniso_U_22
_atom_site_aniso_U_33
_atom_site_aniso_U_23
_atom_site_aniso_U_13
_atom_site_aniso_U_12
Ni1 0.01348(17) 0.01133(16) 0.01456(17) 0.00109(12) 0.00060(12) 0.00462(12)
S1 0.0315(4) 0.0154(3) 0.0168(3) -0.0003(2) -0.0028(3) 0.0107(3)
S2 0.0232(3) 0.0139(3) 0.0166(3) 0.0018(2) -0.0001(2) 0.0080(2)
P1 0.0111(3) 0.0128(3) 0.0135(3) 0.0012(2) 0.0008(2) 0.0034(2)
P2 0.0123(3) 0.0115(3) 0.0131(3) 0.0013(2) 0.0008(2) 0.0029(2)
O1 0.0346(11) 0.0146(9) 0.0297(11) -0.0028(8) 0.0038(9) 0.0083(8)
N1 0.0108(10) 0.0141(10) 0.0116(10) 0.0015(8) 0.0013(8) 0.0026(8)
C1 0.064(2) 0.0257(16) 0.0303(17) -0.0043(13) -0.0012(16) 0.0167(16)
C2 0.0453(18) 0.0175(14) 0.0203(14) 0.0005(11) 0.0027(12) 0.0074(13)
C3 0.0380(17) 0.0228(15) 0.0268(15) -0.0016(12) -0.0081(13) 0.0072(13)
C4 0.0299(15) 0.0194(14) 0.0245(14) 0.0022(11) -0.0028(12) 0.0108(12)
C5 0.0271(14) 0.0123(12) 0.0182(13) 0.0043(10) 0.0044(11) 0.0049(11)
C6 0.0245(14) 0.0201(14) 0.0247(14) 0.0010(11) 0.0058(11) 0.0042(11)
C7 0.0361(17) 0.0209(14) 0.0291(15) 0.0031(12) 0.0127(13) 0.0101(12)
C8 0.0162(13) 0.0131(12) 0.0236(13) 0.0036(10) 0.0057(10) 0.0035(10)
C9 0.0144(12) 0.0120(12) 0.0248(13) 0.0029(10) 0.0054(10) 0.0041(10)
C10 0.0191(13) 0.0144(12) 0.0170(12) 0.0048(10) 0.0074(10) 0.0065(10)
C11 0.0174(13) 0.0177(13) 0.0299(15) 0.0049(11) 0.0017(11) 0.0034(11)
C12 0.0260(15) 0.0134(13) 0.0394(17) 0.0059(12) 0.0048(12) 0.0007(11)
C13 0.0273(15) 0.0192(14) 0.0308(15) 0.0081(11) 0.0065(12) 0.0095(11)
C14 0.0243(14) 0.0216(14) 0.0211(13) 0.0042(11) 0.0001(11) 0.0090(11)
C15 0.0246(14) 0.0139(12) 0.0200(13) 0.0020(10) 0.0027(11) 0.0053(10)
C16 0.0403(19) 0.0241(16) 0.059(2) 0.0177(15) -0.0030(16) 0.0100(14)
C17 0.0129(12) 0.0160(12) 0.0164(12) 0.0048(10) 0.0018(9) 0.0072(10)
C18 0.0261(14) 0.0192(13) 0.0210(13) -0.0006(11) 0.0073(11) 0.0006(11)
C19 0.0328(17) 0.0272(16) 0.0335(16) 0.0060(13) 0.0112(13) -0.0054(13)
C20 0.0260(15) 0.0362(17) 0.0272(15) 0.0124(13) 0.0135(12) 0.0060(13)
C21 0.0248(15) 0.0357(16) 0.0164(13) 0.0040(12) 0.0053(11) 0.0089(12)
C22 0.0202(13) 0.0221(14) 0.0193(13) -0.0005(11) 0.0016(10) 0.0021(11)
C23 0.0141(12) 0.0125(12) 0.0142(12) -0.0030(9) 0.0015(9) 0.0038(9)
C24 0.0201(13) 0.0203(13) 0.0214(13) 0.0054(11) 0.0009(11) 0.0052(11)
C25 0.0200(14) 0.0328(16) 0.0239(14) 0.0047(12) -0.0024(11) 0.0108(12)
C26 0.0142(13) 0.0308(16) 0.0261(14) -0.0059(12) 0.0015(11) 0.0045(11)
C27 0.0211(14) 0.0249(15) 0.0260(14) -0.0009(11) 0.0080(11) 0.0006(11)
C28 0.0197(13) 0.0205(13) 0.0190(13) 0.0023(10) 0.0035(10) 0.0054(11)
C29 0.0115(12) 0.0135(12) 0.0197(12) 0.0059(10) 0.0017(9) 0.0036(9)
C30 0.0180(13) 0.0195(13) 0.0223(13) 0.0028(10) 0.0059(10) 0.0061(11)
C31 0.0199(14) 0.0259(15) 0.0354(16) 0.0086(12) 0.0141(12) 0.0074(12)
C32 0.0138(13) 0.0161(13) 0.0428(17) 0.0098(12) 0.0012(12) 0.0025(10)
C33 0.0201(14) 0.0196(14) 0.0260(14) 0.0037(11) -0.0034(11) 0.0011(11)
C34 0.0178(13) 0.0198(13) 0.0183(13) 0.0036(10) 0.0023(10) 0.0037(10)
C35 0.0156(12) 0.0098(11) 0.0173(12) 0.0011(9) 0.0015(10) -0.0006(9)
C36 0.0163(13) 0.0127(12) 0.0208(13) 0.0031(10) 0.0012(10) 0.0022(10)
C37 0.0197(13) 0.0133(12) 0.0250(14) 0.0024(10) 0.0111(11) 0.0012(10)
C38 0.0297(15) 0.0178(13) 0.0201(13) 0.0031(10) 0.0084(11) -0.0038(11)
C39 0.0230(14) 0.0211(14) 0.0211(13) 0.0089(11) -0.0014(11) -0.0033(11)
C40 0.0158(13) 0.0173(13) 0.0206(13) 0.0056(10) 0.0013(10) 0.0004(10)
C41 0.0130(12) 0.0120(12) 0.0159(12) 0.0015(9) 0.0054(9) 0.0013(9)
C42 0.0159(12) 0.0150(12) 0.0183(12) 0.0005(10) 0.0015(10) 0.0024(10)
C43 0.0192(13) 0.0153(13) 0.0221(13) 0.0041(10) 0.0025(10) 0.0048(10)
C44 0.0190(13) 0.0120(12) 0.0257(14) -0.0008(10) 0.0088(11) 0.0037(10)
C45 0.0216(13) 0.0186(13) 0.0175(13) -0.0033(10) 0.0033(10) -0.0001(11)
C46 0.0178(13) 0.0172(13) 0.0195(13) 0.0028(10) 0.0013(10) 0.0015(10)
C47 0.0354(17) 0.0166(14) 0.0417(18) 0.0000(12) 0.0053(14) 0.0114(12)

loop_
_atom_type_symbol
_atom_type_description
_atom_type_scat_dispersion_real
_atom_type_scat_dispersion_imag
_atom_type_scat_source
C C 0.0033 0.0016 'International Tables Vol C Tables 4.2.6.8 and 6.1.1.4'
H H 0.0000 0.0000 'International Tables Vol C Tables 4.2.6.8 and 6.1.1.4'
N N 0.0061 0.0033 'International Tables Vol C Tables 4.2.6.8 and 6.1.1.4'
O O 0.0106 0.0060 'International Tables Vol C Tables 4.2.6.8 and 6.1.1.4'
P P 0.1023 0.0942 'International Tables Vol C Tables 4.2.6.8 and 6.1.1.4'
S S 0.1246 0.1234 'International Tables Vol C Tables 4.2.6.8 and 6.1.1.4'
Ni Ni 0.3393 1.1124 'International Tables Vol C Tables 4.2.6.8 and 6.1.1.4'

loop_
_geom_angle_atom_site_label_1
_geom_angle_atom_site_label_2
_geom_angle_atom_site_label_3
_geom_angle
_geom_angle_site_symmetry_1
_geom_angle_site_symmetry_3
_geom_angle_publ_flag
S1 Ni1 S2 92.42(3) . . ?
S1 Ni1 P1 168.56(3) . . ?
S1 Ni1 P2 95.19(3) . . ?
S2 Ni1 P1 98.23(3) . . ?
S2 Ni1 P2 171.92(3) . . ?
P2 Ni1 P1 74.38(3) . . ?
C8 S1 Ni1 104.37(9) . . ?
C9 S2 Ni1 103.96(9) . . ?
Ni1 P1 P2 52.63(2) . . ?
N1 P1 Ni1 93.38(7) . . ?
N1 P1 P2 40.95(7) . . ?
N1 P1 C29 107.49(10) . . ?
N1 P1 C35 107.72(11) . . ?
C29 P1 Ni1 116.72(8) . . ?
C29 P1 P2 118.87(8) . . ?
C35 P1 Ni1 123.04(8) . . ?
C35 P1 P2 130.08(8) . . ?
C35 P1 C29 106.40(11) . . ?
Ni1 P2 P1 52.99(2) . . ?
N1 P2 Ni1 94.00(7) . . ?
N1 P2 P1 41.21(7) . . ?
N1 P2 C17 108.06(11) . . ?
N1 P2 C23 110.32(10) . . ?
C17 P2 Ni1 117.90(8) . . ?
C17 P2 P1 120.40(8) . . ?
C17 P2 C23 106.57(11) . . ?
C23 P2 Ni1 118.84(8) . . ?
C23 P2 P1 129.93(8) . . ?
C44 O1 C47 117.5(2) . . ?
P2 N1 P1 97.84(10) . . ?
C41 N1 P1 131.10(16) . . ?
C41 N1 P2 130.53(16) . . ?
H1A C1 H1B 109.5 . . ?
H1A C1 H1C 109.5 . . ?
H1B C1 H1C 109.5 . . ?
C2 C1 H1A 109.5 . . ?
C2 C1 H1B 109.5 . . ?
C2 C1 H1C 109.5 . . ?
C3 C2 C1 122.0(3) . . ?
C7 C2 C1 120.1(3) . . ?
C7 C2 C3 117.8(3) . . ?
C2 C3 H3 119.3 . . ?
C2 C3 C4 121.3(3) . . ?
C4 C3 H3 119.3 . . ?
C3 C4 H4 119.7 . . ?
C3 C4 C5 120.6(3) . . ?
C5 C4 H4 119.7 . . ?
C4 C5 C6 117.8(2) . . ?
C4 C5 C8 122.0(2) . . ?
C6 C5 C8 120.1(2) . . ?
C5 C6 H6 119.5 . . ?
C7 C6 C5 121.1(3) . . ?
C7 C6 H6 119.5 . . ?
C2 C7 C6 121.2(3) . . ?
C2 C7 H7 119.4 . . ?
C6 C7 H7 119.4 . . ?
C5 C8 S1 115.99(18) . . ?
C9 C8 S1 119.77(19) . . ?
C9 C8 C5 124.2(2) . . ?
C8 C9 S2 119.46(19) . . ?
C8 C9 C10 125.2(2) . . ?
C10 C9 S2 115.35(18) . . ?
C11 C10 C9 121.9(2) . . ?
C15 C10 C9 120.8(2) . . ?
C15 C10 C11 117.3(2) . . ?
C10 C11 H11 119.3 . . ?
C12 C11 C10 121.3(2) . . ?
C12 C11 H11 119.3 . . ?
C11 C12 H12 119.3 . . ?
C11 C12 C13 121.3(2) . . ?
C13 C12 H12 119.3 . . ?
C12 C13 C14 117.4(2) . . ?
C12 C13 C16 121.6(3) . . ?
C14 C13 C16 121.0(3) . . ?
C13 C14 H14 119.2 . . ?
C15 C14 C13 121.6(2) . . ?
C15 C14 H14 119.2 . . ?
C10 C15 H15 119.5 . . ?
C14 C15 C10 121.1(2) . . ?
C14 C15 H15 119.5 . . ?
C13 C16 H16A 109.5 . . ?
C13 C16 H16B 109.5 . . ?
C13 C16 H16C 109.5 . . ?
H16A C16 H16B 109.5 . . ?
H16A C16 H16C 109.5 . . ?
H16B C16 H16C 109.5 . . ?
C18 C17 P2 122.40(19) . . ?
C18 C17 C22 118.7(2) . . ?
C22 C17 P2 118.58(19) . . ?
C17 C18 H18 119.9 . . ?
C19 C18 C17 120.2(2) . . ?
C19 C18 H18 119.9 . . ?
C18 C19 H19 119.8 . . ?
C18 C19 C20 120.3(3) . . ?
C20 C19 H19 119.8 . . ?
C19 C20 H20 119.9 . . ?
C21 C20 C19 120.1(3) . . ?
C21 C20 H20 119.9 . . ?
C20 C21 H21 120.1 . . ?
C20 C21 C22 119.9(3) . . ?
C22 C21 H21 120.1 . . ?
C17 C22 H22 119.6 . . ?
C21 C22 C17 120.7(2) . . ?
C21 C22 H22 119.6 . . ?
C24 C23 P2 123.8(2) . . ?
C24 C23 C28 119.0(2) . . ?
C28 C23 P2 117.17(18) . . ?
C23 C24 H24 120.0 . . ?
C25 C24 C23 119.9(2) . . ?
C25 C24 H24 120.0 . . ?
C24 C25 H25 119.7 . . ?
C26 C25 C24 120.5(2) . . ?
C26 C25 H25 119.7 . . ?
C25 C26 H26 119.8 . . ?
C25 C26 C27 120.4(2) . . ?
C27 C26 H26 119.8 . . ?
C26 C27 H27 120.3 . . ?
C26 C27 C28 119.4(3) . . ?
C28 C27 H27 120.3 . . ?
C23 C28 H28 119.6 . . ?
C27 C28 C23 120.8(2) . . ?
C27 C28 H28 119.6 . . ?
C30 C29 P1 116.64(18) . . ?
C34 C29 P1 123.97(19) . . ?
C34 C29 C30 119.3(2) . . ?
C29 C30 H30 120.0 . . ?
C31 C30 C29 120.1(2) . . ?
C31 C30 H30 120.0 . . ?
C30 C31 H31 119.9 . . ?
C30 C31 C32 120.1(3) . . ?
C32 C31 H31 119.9 . . ?
C31 C32 H32 120.0 . . ?
C33 C32 C31 120.1(2) . . ?
C33 C32 H32 120.0 . . ?
C32 C33 H33 120.0 . . ?
C32 C33 C34 120.1(2) . . ?
C34 C33 H33 120.0 . . ?
C29 C34 H34 119.9 . . ?
C33 C34 C29 120.3(2) . . ?
C33 C34 H34 119.9 . . ?
C36 C35 P1 120.64(18) . . ?
C36 C35 C40 119.5(2) . . ?
C40 C35 P1 119.75(19) . . ?
C35 C36 H36 119.9 . . ?
C37 C36 C35 120.2(2) . . ?
C37 C36 H36 119.9 . . ?
C36 C37 H37 120.0 . . ?
C38 C37 C36 120.1(2) . . ?
C38 C37 H37 120.0 . . ?
C37 C38 H38 120.0 . . ?
C37 C38 C39 120.1(2) . . ?
C39 C38 H38 120.0 . . ?
C38 C39 H39 119.9 . . ?
C40 C39 C38 120.2(2) . . ?
C40 C39 H39 119.9 . . ?
C35 C40 H40 120.0 . . ?
C39 C40 C35 120.0(2) . . ?
C39 C40 H40 120.0 . . ?
C42 C41 N1 120.7(2) . . ?
C42 C41 C46 118.6(2) . . ?
C46 C41 N1 120.7(2) . . ?
C41 C42 H42 119.6 . . ?
C41 C42 C43 120.8(2) . . ?
C43 C42 H42 119.6 . . ?
C42 C43 H43 120.0 . . ?
C44 C43 C42 120.0(2) . . ?
C44 C43 H43 120.0 . . ?
O1 C44 C43 124.9(2) . . ?
O1 C44 C45 115.6(2) . . ?
C45 C44 C43 119.5(2) . . ?
C44 C45 H45 119.8 . . ?
C46 C45 C44 120.4(2) . . ?
C46 C45 H45 119.8 . . ?
C41 C46 H46 119.7 . . ?
C45 C46 C41 120.6(2) . . ?
C45 C46 H46 119.7 . . ?
O1 C47 H47A 109.5 . . ?
O1 C47 H47B 109.5 . . ?
O1 C47 H47C 109.5 . . ?
H47A C47 H47B 109.5 . . ?
H47A C47 H47C 109.5 . . ?
H47B C47 H47C 109.5 . . ?

loop_
_geom_bond_atom_site_label_1
_geom_bond_atom_site_label_2
_geom_bond_distance
_geom_bond_site_symmetry_2
_geom_bond_publ_flag
Ni1 S1 2.1290(8) . ?
Ni1 S2 2.1322(7) . ?
Ni1 P1 2.1425(7) . ?
Ni1 P2 2.1323(7) . ?
S1 C8 1.747(3) . ?
S2 C9 1.762(2) . ?
P1 P2 2.5841(9) . ?
P1 N1 1.718(2) . ?
P1 C29 1.814(2) . ?
P1 C35 1.803(3) . ?
P2 N1 1.7096(19) . ?
P2 C17 1.802(3) . ?
P2 C23 1.809(2) . ?
O1 C44 1.366(3) . ?
O1 C47 1.418(3) . ?
N1 C41 1.424(3) . ?
C1 H1A 0.9800 . ?
C1 H1B 0.9800 . ?
C1 H1C 0.9800 . ?
C1 C2 1.506(4) . ?
C2 C3 1.383(4) . ?
C2 C7 1.380(4) . ?
C3 H3 0.9500 . ?
C3 C4 1.386(4) . ?
C4 H4 0.9500 . ?
C4 C5 1.387(4) . ?
C5 C6 1.388(4) . ?
C5 C8 1.485(3) . ?
C6 H6 0.9500 . ?
C6 C7 1.381(4) . ?
C7 H7 0.9500 . ?
C8 C9 1.342(4) . ?
C9 C10 1.485(3) . ?
C10 C11 1.388(4) . ?
C10 C15 1.387(4) . ?
C11 H11 0.9500 . ?
C11 C12 1.382(4) . ?
C12 H12 0.9500 . ?
C12 C13 1.382(4) . ?
C13 C14 1.384(4) . ?
C13 C16 1.497(4) . ?
C14 H14 0.9500 . ?
C14 C15 1.382(4) . ?
C15 H15 0.9500 . ?
C16 H16A 0.9800 . ?
C16 H16B 0.9800 . ?
C16 H16C 0.9800 . ?
C17 C18 1.385(4) . ?
C17 C22 1.395(3) . ?
C18 H18 0.9500 . ?
C18 C19 1.377(4) . ?
C19 H19 0.9500 . ?
C19 C20 1.379(4) . ?
C20 H20 0.9500 . ?
C20 C21 1.371(4) . ?
C21 H21 0.9500 . ?
C21 C22 1.376(4) . ?
C22 H22 0.9500 . ?
C23 C24 1.389(3) . ?
C23 C28 1.394(4) . ?
C24 H24 0.9500 . ?
C24 C25 1.386(4) . ?
C25 H25 0.9500 . ?
C25 C26 1.374(4) . ?
C26 H26 0.9500 . ?
C26 C27 1.381(4) . ?
C27 H27 0.9500 . ?
C27 C28 1.385(4) . ?
C28 H28 0.9500 . ?
C29 C30 1.392(4) . ?
C29 C34 1.386(3) . ?
C30 H30 0.9500 . ?
C30 C31 1.380(4) . ?
C31 H31 0.9500 . ?
C31 C32 1.383(4) . ?
C32 H32 0.9500 . ?
C32 C33 1.376(4) . ?
C33 H33 0.9500 . ?
C33 C34 1.383(4) . ?
C34 H34 0.9500 . ?
C35 C36 1.391(3) . ?
C35 C40 1.392(3) . ?
C36 H36 0.9500 . ?
C36 C37 1.386(4) . ?
C37 H37 0.9500 . ?
C37 C38 1.378(4) . ?
C38 H38 0.9500 . ?
C38 C39 1.387(4) . ?
C39 H39 0.9500 . ?
C39 C40 1.383(4) . ?
C40 H40 0.9500 . ?
C41 C42 1.383(3) . ?
C41 C46 1.389(3) . ?
C42 H42 0.9500 . ?
C42 C43 1.386(3) . ?
C43 H43 0.9500 . ?
C43 C44 1.381(4) . ?
C44 C45 1.380(4) . ?
C45 H45 0.9500 . ?
C45 C46 1.380(4) . ?
C46 H46 0.9500 . ?
C47 H47A 0.9800 . ?
C47 H47B 0.9800 . ?
C47 H47C 0.9800 . ?
